data_1561159
loop_
_publ_author_name
'Abeysinghe, Dileka'
'Smith, Mark D.'
'Morrison, Gregory'
'Yeon, Jeongho'
'zur Loye, Hans-Conrad'

_publ_section_title
;
 Facile in-situ reduction: Crystal growth and magnetic studies of reduced
 vanadium (III/IV) silicates CaxLn1&#x2212;xVSiO5 (Ln = Ce--Nd, Sm--Lu, Y)
;
_journal_name_full 'Journal of Solid State Chemistry'
_journal_page_first 80
_journal_page_last 86
_journal_paper_doi 10.1016/j.jssc.2018.01.004
_journal_volume 260
_journal_year 2018
_chemical_formula_moiety 'Ca0.68 O5 Si Tb0.32 V'
_chemical_formula_sum 'Ca0.68 O5 Si Tb0.32 V'
_chemical_formula_weight 236.80
_space_group_crystal_system monoclinic
_space_group_IT_number 15
_space_group_name_Hall '-C 2yc'
_space_group_name_H-M_alt 'C 1 2/c 1'
_atom_sites_solution_hydrogens .
_cell_angle_alpha 90
_cell_angle_beta 112.9237(13)
_cell_angle_gamma 90
_cell_formula_units_Z 4
_cell_length_a 6.5388(4)
_cell_length_b 8.7543(5)
_cell_length_c 6.9273(4)
_cell_measurement_reflns_used 3995
_cell_measurement_temperature 302(2)
_cell_measurement_theta_max 40.314
_cell_measurement_theta_min 4.107
_cell_volume 365.22(4)
_computing_cell_refinement 'SAINT Version 8.37a (Bruker, 2014)'
_computing_data_collection 'Bruker APEX3 v2016.5-0 (Bruker, 2016)'
_computing_data_reduction 'SAINT Version 8.37a (Bruker, 2014)'
_computing_molecular_graphics various
_computing_publication_material various
_computing_structure_refinement 'SHELXL-2016/6 (Sheldrick, 2016)'
_computing_structure_solution 'SHELXS (Sheldrick, 2008)'
_diffrn_ambient_temperature 302(2)
_diffrn_detector_area_resol_mean 10.4
_diffrn_measured_fraction_theta_full 1.000
_diffrn_measured_fraction_theta_max 1.000
_diffrn_measurement_device_type 'Bruker D8 QUEST'
_diffrn_measurement_method '\w and \f scans'
_diffrn_radiation_type MoK\a
_diffrn_radiation_wavelength 0.71073
_diffrn_reflns_av_R_equivalents 0.0302
_diffrn_reflns_av_unetI/netI 0.0196
_diffrn_reflns_Laue_measured_fraction_full 1.000
_diffrn_reflns_Laue_measured_fraction_max 1.000
_diffrn_reflns_limit_h_max 11
_diffrn_reflns_limit_h_min -11
_diffrn_reflns_limit_k_max 15
_diffrn_reflns_limit_k_min -15
_diffrn_reflns_limit_l_max 12
_diffrn_reflns_limit_l_min -12
_diffrn_reflns_number 8107
_diffrn_reflns_point_group_measured_fraction_full 1.000
_diffrn_reflns_point_group_measured_fraction_max 1.000
_diffrn_reflns_theta_full 40.325
_diffrn_reflns_theta_max 40.325
_diffrn_reflns_theta_min 4.107
_diffrn_source 'microfocus sealed X-ray tube'
_exptl_absorpt_coefficient_mu 9.936
_exptl_absorpt_correction_T_max 0.1174
_exptl_absorpt_correction_T_min 0.0658
_exptl_absorpt_correction_type multi-scan
_exptl_absorpt_process_details 'SADABS Version 2016/2 (Bruker, 2016)'
_exptl_crystal_colour black
_exptl_crystal_density_diffrn 4.307
_exptl_crystal_description irregular
_exptl_crystal_F_000 445
_exptl_crystal_size_max 0.050
_exptl_crystal_size_mid 0.040
_exptl_crystal_size_min 0.040
_refine_diff_density_max 1.278
_refine_diff_density_min -0.975
_refine_diff_density_rms 0.164
_refine_ls_extinction_coef 0.0026(5)
_refine_ls_extinction_expression Fc^*^=kFc[1+0.001xFc^2^\l^3^/sin(2\q)]^-1/4^
_refine_ls_extinction_method 'SHELXL-2016/6 (Sheldrick 2016)'
_refine_ls_goodness_of_fit_ref 1.204
_refine_ls_hydrogen_treatment undef
_refine_ls_matrix_type full
_refine_ls_number_parameters 42
_refine_ls_number_reflns 1154
_refine_ls_number_restraints 0
_refine_ls_restrained_S_all 1.204
_refine_ls_R_factor_all 0.0416
_refine_ls_R_factor_gt 0.0302
_refine_ls_shift/su_max 0.000
_refine_ls_shift/su_mean 0.000
_refine_ls_structure_factor_coef Fsqd
_refine_ls_weighting_details 'w=1/[\s^2^(Fo^2^)+(0.0134P)^2^+1.9603P] where P=(Fo^2^+2Fc^2^)/3'
_refine_ls_weighting_scheme calc
_refine_ls_wR_factor_gt 0.0595
_refine_ls_wR_factor_ref 0.0620
_reflns_Friedel_coverage 0.000
_reflns_Friedel_fraction_full .
_reflns_Friedel_fraction_max .
_reflns_number_gt 957
_reflns_number_total 1154
_reflns_threshold_expression 'I > 2\s(I)'
_cod_data_source_file 7.cif
_cod_data_source_block 7
_cod_original_sg_symbol_H-M 'C 2/c'
_cod_database_code 1561159
_shelx_space_group_comment
;
The symmetry employed for this shelxl refinement is uniquely defined
by the following loop, which should always be used as a source of
symmetry information in preference to the above space-group names.
They are only intended as comments.
;
_shelx_estimated_absorpt_t_min 0.636
_shelx_estimated_absorpt_t_max 0.692

loop_
_space_group_symop_operation_xyz
'x, y, z'
'-x, y, -z+1/2'
'x+1/2, y+1/2, z'
'-x+1/2, y+1/2, -z+1/2'
'-x, -y, -z'
'x, -y, z-1/2'
'-x+1/2, -y+1/2, -z'
'x+1/2, -y+1/2, z-1/2'

loop_
_atom_site_label
_atom_site_type_symbol
_atom_site_fract_x
_atom_site_fract_y
_atom_site_fract_z
_atom_site_U_iso_or_equiv
_atom_site_adp_type
_atom_site_occupancy
_atom_site_site_symmetry_order
_atom_site_calc_flag
_atom_site_refinement_flags_posn
_atom_site_refinement_flags_adp
_atom_site_refinement_flags_occupancy
_atom_site_disorder_assembly
_atom_site_disorder_group
Tb1 Tb 0.000000 0.33128(4) 0.250000 0.01980(10) Uani 0.3172(19) 2 d S T P . .
Ca1 Ca 0.000000 0.33128(4) 0.250000 0.01980(10) Uani 0.6828(19) 2 d S T P . .
V1 V 0.000000 0.000000 0.000000 0.01065(11) Uani 1 2 d S . P . .
Si1 Si 0.000000 0.68155(8) 0.250000 0.00717(14) Uani 1 2 d S T P . .
O1 O 0.3198(3) 0.06524(18) 0.0835(3) 0.0151(3) Uani 1 1 d . . . . .
O2 O 0.3910(2) 0.28656(17) 0.3818(2) 0.0126(3) Uani 1 1 d . . . . .
O3 O 0.000000 0.0687(3) 0.250000 0.0145(4) Uani 1 2 d S T P . .

loop_
_atom_site_aniso_label
_atom_site_aniso_U_11
_atom_site_aniso_U_22
_atom_site_aniso_U_33
_atom_site_aniso_U_23
_atom_site_aniso_U_13
_atom_site_aniso_U_12
Tb1 0.01153(13) 0.00958(12) 0.02874(19) 0.000 -0.00255(11) 0.000
Ca1 0.01153(13) 0.00958(12) 0.02874(19) 0.000 -0.00255(11) 0.000
V1 0.01069(18) 0.01158(18) 0.00931(18) 0.00014(15) 0.00349(14) 0.00076(14)
Si1 0.0067(3) 0.0063(3) 0.0080(3) 0.000 0.0023(2) 0.000
O1 0.0100(6) 0.0149(6) 0.0174(7) -0.0040(5) 0.0022(5) -0.0005(5)
O2 0.0123(6) 0.0121(6) 0.0140(6) -0.0025(5) 0.0056(5) -0.0018(5)
O3 0.0155(9) 0.0131(9) 0.0131(9) 0.000 0.0034(7) 0.000

loop_
_atom_type_symbol
_atom_type_description
_atom_type_scat_dispersion_real
_atom_type_scat_dispersion_imag
_atom_type_scat_source
O O 0.0106 0.0060 'International Tables Vol C Tables 4.2.6.8 and 6.1.1.4'
Si Si 0.0817 0.0704 'International Tables Vol C Tables 4.2.6.8 and 6.1.1.4'
Ca Ca 0.2262 0.3064 'International Tables Vol C Tables 4.2.6.8 and 6.1.1.4'
V V 0.3005 0.5294 'International Tables Vol C Tables 4.2.6.8 and 6.1.1.4'
Tb Tb -0.1723 4.1537 'International Tables Vol C Tables 4.2.6.8 and 6.1.1.4'

loop_
_geom_angle_atom_site_label_1
_geom_angle_atom_site_label_2
_geom_angle_atom_site_label_3
_geom_angle
_geom_angle_site_symmetry_1
_geom_angle_site_symmetry_3
O3 Tb1 O2 80.57(4) . .
O3 Tb1 O2 80.57(4) . 2
O2 Tb1 O2 161.13(7) . 2
O3 Tb1 O1 147.83(4) . 4
O2 Tb1 O1 72.94(5) . 4
O2 Tb1 O1 124.81(5) 2 4
O3 Tb1 O1 147.83(4) . 3_455
O2 Tb1 O1 124.81(5) . 3_455
O2 Tb1 O1 72.94(5) 2 3_455
O1 Tb1 O1 64.34(7) 4 3_455
O3 Tb1 O2 66.44(3) . 8_455
O2 Tb1 O2 98.89(5) . 8_455
O2 Tb1 O2 73.40(6) 2 8_455
O1 Tb1 O2 134.84(5) 4 8_455
O1 Tb1 O2 88.36(5) 3_455 8_455
O3 Tb1 O2 66.44(3) . 7_556
O2 Tb1 O2 73.40(6) . 7_556
O2 Tb1 O2 98.89(5) 2 7_556
O1 Tb1 O2 88.36(5) 4 7_556
O1 Tb1 O2 134.84(5) 3_455 7_556
O2 Tb1 O2 132.89(7) 8_455 7_556
O3 Tb1 Si1 180.0 . .
O2 Tb1 Si1 99.43(4) . .
O2 Tb1 Si1 99.43(4) 2 .
O1 Tb1 Si1 32.17(4) 4 .
O1 Tb1 Si1 32.17(4) 3_455 .
O2 Tb1 Si1 113.56(3) 8_455 .
O2 Tb1 Si1 113.56(3) 7_556 .
O3 Tb1 V1 30.844(4) . .
O2 Tb1 V1 80.88(4) . .
O2 Tb1 V1 82.94(4) 2 .
O1 Tb1 V1 150.92(4) 4 .
O1 Tb1 V1 125.42(4) 3_455 .
O2 Tb1 V1 37.38(3) 8_455 .
O2 Tb1 V1 96.22(3) 7_556 .
Si1 Tb1 V1 149.156(4) . .
O3 Tb1 V1 30.844(4) . 2
O2 Tb1 V1 82.94(4) . 2
O2 Tb1 V1 80.88(4) 2 2
O1 Tb1 V1 125.42(4) 4 2
O1 Tb1 V1 150.92(4) 3_455 2
O2 Tb1 V1 96.22(3) 8_455 2
O2 Tb1 V1 37.38(3) 7_556 2
Si1 Tb1 V1 149.156(4) . 2
V1 Tb1 V1 61.687(7) . 2
O3 Tb1 V1 115.870(5) . 4
O2 Tb1 V1 36.80(4) . 4
O2 Tb1 V1 160.70(4) 2 4
O1 Tb1 V1 36.19(4) 4 4
O1 Tb1 V1 93.92(4) 3_455 4
O2 Tb1 V1 121.32(3) 8_455 4
O2 Tb1 V1 80.15(3) 7_556 4
Si1 Tb1 V1 64.130(5) . 4
V1 Tb1 V1 116.362(5) . 4
V1 Tb1 V1 107.770(4) 2 4
O3 Tb1 V1 115.870(5) . 3_455
O2 Tb1 V1 160.70(4) . 3_455
O2 Tb1 V1 36.80(4) 2 3_455
O1 Tb1 V1 93.92(4) 4 3_455
O1 Tb1 V1 36.19(4) 3_455 3_455
O2 Tb1 V1 80.15(3) 8_455 3_455
O2 Tb1 V1 121.32(3) 7_556 3_455
Si1 Tb1 V1 64.130(5) . 3_455
V1 Tb1 V1 107.770(4) . 3_455
V1 Tb1 V1 116.362(4) 2 3_455
V1 Tb1 V1 128.260(10) 4 3_455
O3 V1 O3 180.0 . 5
O3 V1 O1 88.99(5) . 5
O3 V1 O1 91.01(5) 5 5
O3 V1 O1 91.02(5) . .
O3 V1 O1 88.98(5) 5 .
O1 V1 O1 180.00(3) 5 .
O3 V1 O2 87.17(8) . 8_455
O3 V1 O2 92.83(8) 5 8_455
O1 V1 O2 89.04(6) 5 8_455
O1 V1 O2 90.96(6) . 8_455
O3 V1 O2 92.83(8) . 4_545
O3 V1 O2 87.17(8) 5 4_545
O1 V1 O2 90.96(6) 5 4_545
O1 V1 O2 89.04(6) . 4_545
O2 V1 O2 180.00(3) 8_455 4_545
O3 V1 Tb1 40.01(6) . .
O3 V1 Tb1 139.99(6) 5 .
O1 V1 Tb1 100.52(4) 5 .
O1 V1 Tb1 79.48(4) . .
O2 V1 Tb1 49.75(4) 8_455 .
O2 V1 Tb1 130.25(4) 4_545 .
O3 V1 Tb1 139.99(6) . 5
O3 V1 Tb1 40.01(6) 5 5
O1 V1 Tb1 79.48(4) 5 5
O1 V1 Tb1 100.52(4) . 5
O2 V1 Tb1 130.25(4) 8_455 5
O2 V1 Tb1 49.75(4) 4_545 5
Tb1 V1 Tb1 180.0 . 5
O3 V1 Tb1 89.13(3) . 7_455
O3 V1 Tb1 90.87(3) 5 7_455
O1 V1 Tb1 44.93(5) 5 7_455
O1 V1 Tb1 135.07(5) . 7_455
O2 V1 Tb1 44.17(4) 8_455 7_455
O2 V1 Tb1 135.83(4) 4_545 7_455
Tb1 V1 Tb1 72.230(4) . 7_455
Tb1 V1 Tb1 107.770(4) 5 7_455
O3 V1 Tb1 90.87(3) . 3_545
O3 V1 Tb1 89.13(3) 5 3_545
O1 V1 Tb1 135.07(5) 5 3_545
O1 V1 Tb1 44.93(5) . 3_545
O2 V1 Tb1 135.83(4) 8_455 3_545
O2 V1 Tb1 44.17(4) 4_545 3_545
Tb1 V1 Tb1 107.770(4) . 3_545
Tb1 V1 Tb1 72.230(4) 5 3_545
Tb1 V1 Tb1 180.0 7_455 3_545
O2 Si1 O2 111.86(11) 3_455 4
O2 Si1 O1 112.95(8) 3_455 3_455
O2 Si1 O1 107.75(8) 4 3_455
O2 Si1 O1 107.75(8) 3_455 4
O2 Si1 O1 112.94(8) 4 4
O1 Si1 O1 103.36(12) 3_455 4
O2 Si1 Tb1 124.07(6) 3_455 .
O2 Si1 Tb1 124.07(6) 4 .
O1 Si1 Tb1 51.68(6) 3_455 .
O1 Si1 Tb1 51.68(6) 4 .
O2 Si1 Ca1 138.00(6) 3_455 5_565
O2 Si1 Ca1 45.02(6) 4 5_565
O1 Si1 Ca1 63.71(6) 3_455 5_565
O1 Si1 Ca1 113.75(6) 4 5_565
Tb1 Si1 Ca1 88.143(13) . 5_565
O2 Si1 Ca1 45.02(6) 3_455 5_566
O2 Si1 Ca1 138.00(6) 4 5_566
O1 Si1 Ca1 113.75(6) 3_455 5_566
O1 Si1 Ca1 63.71(6) 4 5_566
Tb1 Si1 Ca1 88.143(13) . 5_566
Ca1 Si1 Ca1 176.29(3) 5_565 5_566
O2 Si1 Ca1 113.31(6) 3_455 3
O2 Si1 Ca1 35.64(5) 4 3
O1 Si1 Ca1 129.99(6) 3_455 3
O1 Si1 Ca1 79.56(6) 4 3
Tb1 Si1 Ca1 111.848(12) . 3
Ca1 Si1 Ca1 69.557(4) 5_565 3
Ca1 Si1 Ca1 111.925(6) 5_566 3
O2 Si1 Ca1 35.64(5) 3_455 3_455
O2 Si1 Ca1 113.31(6) 4 3_455
O1 Si1 Ca1 79.56(6) 3_455 3_455
O1 Si1 Ca1 129.99(6) 4 3_455
Tb1 Si1 Ca1 111.848(12) . 3_455
Ca1 Si1 Ca1 111.925(6) 5_565 3_455
Ca1 Si1 Ca1 69.557(4) 5_566 3_455
Ca1 Si1 Ca1 136.30(2) 3 3_455
Si1 O1 V1 139.01(10) 3_545 .
Si1 O1 Tb1 96.15(7) 3_545 3_545
V1 O1 Tb1 98.89(6) . 3_545
Si1 O1 Ca1 88.02(7) 3_545 7
V1 O1 Ca1 121.24(7) . 7
Tb1 O1 Ca1 110.23(6) 3_545 7
Si1 O2 V1 124.97(9) 3_545 4
Si1 O2 Tb1 120.76(8) 3_545 .
V1 O2 Tb1 99.03(6) 4 .
Si1 O2 Tb1 108.25(7) 3_545 7_556
V1 O2 Tb1 92.87(6) 4 7_556
Tb1 O2 Tb1 106.60(6) . 7_556
V1 O3 V1 141.71(13) . 2
V1 O3 Tb1 109.15(6) . .
V1 O3 Tb1 109.15(6) 2 .

loop_
_geom_bond_atom_site_label_1
_geom_bond_atom_site_label_2
_geom_bond_distance
_geom_bond_site_symmetry_2
Tb1 O3 2.299(2) .
Tb1 O2 2.3885(15) .
Tb1 O2 2.3885(15) 2
Tb1 O1 2.4196(16) 4
Tb1 O1 2.4196(16) 3_455
Tb1 O2 2.5813(16) 8_455
Tb1 O2 2.5813(16) 7_556
Tb1 Si1 3.0663(8) .
Tb1 V1 3.3779(3) .
Tb1 V1 3.3779(3) 2
Tb1 V1 3.3851(2) 4
Tb1 V1 3.3851(2) 3_455
V1 O3 1.8332(7) .
V1 O3 1.8332(7) 5
V1 O1 2.0229(15) 5
V1 O1 2.0229(15) .
V1 O2 2.0532(15) 8_455
V1 O2 2.0532(15) 4_545
Si1 O2 1.6411(16) 3_455
Si1 O2 1.6411(16) 4
Si1 O1 1.6421(16) 3_455
Si1 O1 1.6421(16) 4
